data_7024160
loop_
_publ_author_name
'Cantalupo, Stefanie A.'
'Lum, June S.'
'Buzzeo, Marisa C.'
'Moore, Curtis'
'DiPasquale, Antonio G.'
'Rheingold, Arnold L.'
'Doerrer, Linda H.'

_publ_section_title
;
 Three-coordinate late transition metal fluorinated alkoxide complexes.
;
_journal_issue 2
_journal_name_full 'Dalton transactions (Cambridge, England : 2003)'
_journal_page_first 374
_journal_page_last 383
_journal_paper_doi 10.1039/b911758j
_journal_volume 39
_journal_year 2010
_chemical_formula_sum 'C24 H24 F27 Fe K O9'
_chemical_formula_weight 1064.38
_chemical_name_systematic
;
?
;
_space_group_IT_number 2
_symmetry_cell_setting triclinic
_symmetry_space_group_name_Hall '-P 1'
_symmetry_space_group_name_H-M 'P -1'
_atom_sites_solution_hydrogens geom
_atom_sites_solution_primary direct
_atom_sites_solution_secondary difmap
_audit_creation_method SHELXL-97
_cell_angle_alpha 82.527(2)
_cell_angle_beta 89.910(2)
_cell_angle_gamma 79.954(2)
_cell_formula_units_Z 2
_cell_length_a 10.4662(16)
_cell_length_b 10.6115(16)
_cell_length_c 17.205(3)
_cell_measurement_reflns_used 9480
_cell_measurement_temperature 100(2)
_cell_measurement_theta_max 25.44
_cell_measurement_theta_min 2.33
_cell_volume 1865.1(5)
_computing_cell_refinement 'Bruker SAINT'
_computing_data_collection 'Bruker APEX2'
_computing_data_reduction 'Bruker SAINT'
_computing_molecular_graphics 'Bruker SHELXTL'
_computing_publication_material 'Bruker SHELXTL'
_computing_structure_refinement 'SHELXL-97 (Sheldrick, 1997)'
_computing_structure_solution 'SHELXS-97 (Sheldrick, 1990)'
_diffrn_ambient_temperature 100(2)
_diffrn_measured_fraction_theta_full 0.987
_diffrn_measured_fraction_theta_max 0.985
_diffrn_measurement_device_type 'Bruker APEX-II CCD'
_diffrn_measurement_method '\f and \w scans'
_diffrn_radiation_monochromator graphite
_diffrn_radiation_source 'fine-focus sealed tube'
_diffrn_radiation_type MoK\a
_diffrn_radiation_wavelength 0.71073
_diffrn_reflns_av_R_equivalents 0.0368
_diffrn_reflns_av_sigmaI/netI 0.0224
_diffrn_reflns_limit_h_max 12
_diffrn_reflns_limit_h_min -12
_diffrn_reflns_limit_k_max 12
_diffrn_reflns_limit_k_min -12
_diffrn_reflns_limit_l_max 20
_diffrn_reflns_limit_l_min -20
_diffrn_reflns_number 38872
_diffrn_reflns_theta_full 25.00
_diffrn_reflns_theta_max 25.46
_diffrn_reflns_theta_min 1.19
_exptl_absorpt_coefficient_mu 0.699
_exptl_absorpt_correction_T_max 0.865
_exptl_absorpt_correction_T_min 0.787
_exptl_absorpt_correction_type multi-scan
_exptl_absorpt_process_details SADABS
_exptl_crystal_colour colorless
_exptl_crystal_density_diffrn 1.895
_exptl_crystal_density_method 'not measured'
_exptl_crystal_description block
_exptl_crystal_F_000 1056
_exptl_crystal_size_max 0.29
_exptl_crystal_size_mid 0.20
_exptl_crystal_size_min 0.14
_refine_diff_density_max 1.148
_refine_diff_density_min -0.964
_refine_diff_density_rms 0.071
_refine_ls_extinction_method none
_refine_ls_goodness_of_fit_ref 1.024
_refine_ls_hydrogen_treatment constr
_refine_ls_matrix_type full
_refine_ls_number_parameters 587
_refine_ls_number_reflns 6818
_refine_ls_number_restraints 0
_refine_ls_restrained_S_all 1.024
_refine_ls_R_factor_all 0.0439
_refine_ls_R_factor_gt 0.0407
_refine_ls_shift/su_max 0.146
_refine_ls_shift/su_mean 0.004
_refine_ls_structure_factor_coef Fsqd
_refine_ls_weighting_details 'calc w=1/[\s^2^(Fo^2^)+(0.0380P)^2^+4.0000P] where P=(Fo^2^+2Fc^2^)/3'
_refine_ls_weighting_scheme calc
_refine_ls_wR_factor_gt 0.0964
_refine_ls_wR_factor_ref 0.0991
_reflns_number_gt 6322
_reflns_number_total 6818
_reflns_threshold_expression >2sigma(I)
_cod_data_source_file b911758j.txt
_cod_data_source_block lhd124_Compound_3
_cod_depositor_comments
;
The following automatic conversions were performed:

'_symmetry_cell_setting' value 'Triclinic' changed to 'triclinic'
according to /home/saulius/struct/CIF-dictionaries/cif_core.dic
dictionary named 'cif_core.dic' version 2.4.2 from 2011-04-26.

Automatic conversion script
Id: cif_fix_values 1891 2012-01-12 08:04:46Z andrius 
;
_cod_original_sg_symbol_H-M P-1
_cod_database_code 7024160

loop_
_symmetry_equiv_pos_as_xyz
'x, y, z'
'-x, -y, -z'

loop_
_atom_site_label
_atom_site_type_symbol
_atom_site_fract_x
_atom_site_fract_y
_atom_site_fract_z
_atom_site_U_iso_or_equiv
_atom_site_adp_type
_atom_site_occupancy
_atom_site_symmetry_multiplicity
_atom_site_calc_flag
_atom_site_refinement_flags
Fe1 Fe 0.75222(3) 0.10735(3) 0.281905(19) 0.01478(10) Uani 1 1 d .
K1 K 0.87251(5) -0.18211(5) 0.21569(3) 0.01951(13) Uani 1 1 d .
F1 F 1.07787(17) 0.02423(18) 0.41805(9) 0.0357(4) Uani 1 1 d .
F2 F 1.18304(16) -0.10910(15) 0.34699(11) 0.0345(4) Uani 1 1 d .
F3 F 1.24981(15) 0.06819(16) 0.35963(10) 0.0332(4) Uani 1 1 d .
F4 F 1.10646(17) -0.07901(17) 0.19417(11) 0.0361(4) Uani 1 1 d .
F5 F 1.25280(16) 0.03693(18) 0.20558(11) 0.0381(4) Uani 1 1 d .
F6 F 1.07569(18) 0.11852(19) 0.14039(10) 0.0408(4) Uani 1 1 d .
F7 F 1.15221(17) 0.27426(16) 0.24920(11) 0.0371(4) Uani 1 1 d .
F8 F 0.94606(17) 0.29303(16) 0.22948(11) 0.0372(4) Uani 1 1 d .
F9 F 1.02273(19) 0.26782(17) 0.34697(11) 0.0407(4) Uani 1 1 d .
F10 F 0.85139(17) 0.03162(18) 0.05312(11) 0.0387(4) Uani 1 1 d .
F11 F 0.6556(3) -0.01276(18) 0.02710(12) 0.0640(7) Uani 1 1 d .
F12 F 0.7246(2) 0.16690(19) -0.02899(10) 0.0488(5) Uani 1 1 d .
F13 F 0.46836(16) 0.06844(17) 0.11773(10) 0.0319(4) Uani 1 1 d .
F14 F 0.4763(2) 0.2172(2) 0.02337(13) 0.0585(7) Uani 1 1 d .
F15 F 0.4686(2) 0.2644(3) 0.14883(13) 0.0685(7) Uani 1 1 d .
F16 F 0.83962(19) 0.2687(2) 0.08251(12) 0.0543(6) Uani 1 1 d .
F17 F 0.69538(17) 0.32901(15) 0.17194(9) 0.0293(4) Uani 1 1 d .
F18 F 0.6367(2) 0.37557(15) 0.05015(10) 0.0389(4) Uani 1 1 d .
F19 F 0.42673(19) 0.18874(19) 0.44929(10) 0.0419(5) Uani 1 1 d .
F20 F 0.38380(17) 0.30401(19) 0.33759(11) 0.0387(4) Uani 1 1 d .
F21 F 0.39315(18) 0.3979(2) 0.43955(12) 0.0456(5) Uani 1 1 d .
F22 F 0.53316(19) 0.47659(18) 0.29725(11) 0.0426(5) Uani 1 1 d .
F23 F 0.6100(2) 0.51114(18) 0.40762(12) 0.0541(6) Uani 1 1 d .
F24 F 0.73567(19) 0.4208(2) 0.32516(11) 0.0449(5) Uani 1 1 d .
F25 F 0.6708(2) 0.12967(19) 0.49875(11) 0.0485(5) Uani 1 1 d .
F26 F 0.7918(2) 0.2684(3) 0.46538(14) 0.0645(7) Uani 1 1 d .
F27 F 0.6150(2) 0.3189(2) 0.52875(11) 0.0468(5) Uani 1 1 d .
O1 O 0.93978(16) 0.04395(17) 0.28475(10) 0.0196(4) Uani 1 1 d .
O2 O 0.70514(17) 0.07485(16) 0.17590(10) 0.0196(4) Uani 1 1 d .
O3 O 0.6333(2) 0.20233(19) 0.34329(12) 0.0321(5) Uani 1 1 d .
O4 O 1.07619(18) -0.40181(19) 0.24881(12) 0.0287(4) Uani 1 1 d .
O5 O 1.00905(19) -0.29888(18) 0.09387(12) 0.0282(4) Uani 1 1 d .
O6 O 0.73616(18) -0.29160(17) 0.11088(11) 0.0229(4) Uani 1 1 d .
O7 O 0.61473(16) -0.22164(17) 0.25009(10) 0.0196(4) Uani 1 1 d .
O8 O 0.73194(16) -0.08074(16) 0.35049(10) 0.0175(3) Uani 1 1 d .
O9 O 0.96003(18) -0.27943(17) 0.37332(11) 0.0248(4) Uani 1 1 d .
C1 C 1.0561(2) 0.0821(2) 0.27934(15) 0.0193(5) Uani 1 1 d .
C2 C 1.1434(3) 0.0161(3) 0.35185(16) 0.0253(6) Uani 1 1 d .
C3 C 1.1248(3) 0.0396(3) 0.20406(16) 0.0264(6) Uani 1 1 d .
C4 C 1.0450(3) 0.2313(3) 0.27597(18) 0.0279(6) Uani 1 1 d .
C5 C 0.6667(2) 0.1506(2) 0.10772(14) 0.0181(5) Uani 1 1 d .
C6 C 0.7258(4) 0.0832(4) 0.0368(2) 0.0226(10) Uani 0.729(7) 1 d P
C6' C 0.7826(11) 0.1439(11) 0.0534(6) 0.031(3) Uani 0.271(7) 1 d P
C7 C 0.5165(4) 0.1746(4) 0.0997(2) 0.0229(10) Uani 0.729(7) 1 d P
C7' C 0.5542(10) 0.1007(11) 0.0671(6) 0.026(3) Uani 0.271(7) 1 d P
C8 C 0.7113(4) 0.2844(3) 0.1026(2) 0.0207(9) Uani 0.729(7) 1 d P
C8' C 0.6153(15) 0.2930(11) 0.1196(7) 0.037(4) Uani 0.271(7) 1 d P
C9 C 0.5963(2) 0.2909(2) 0.39171(15) 0.0205(5) Uani 1 1 d .
C10 C 0.4480(3) 0.2963(3) 0.40487(16) 0.0285(6) Uani 1 1 d .
C11 C 0.6182(3) 0.4272(3) 0.35548(17) 0.0300(6) Uani 1 1 d .
C12 C 0.6688(3) 0.2534(3) 0.47241(18) 0.0322(7) Uani 1 1 d .
C13 C 1.1693(3) -0.4081(3) 0.1883(2) 0.0346(7) Uani 1 1 d .
H41A H 1.2376 -0.4853 0.2010 0.041 Uiso 1 1 calc R
H41B H 1.2108 -0.3306 0.1831 0.041 Uiso 1 1 calc R
C14 C 1.1008(3) -0.4154(3) 0.11327(19) 0.0333(7) Uani 1 1 d .
H42A H 1.1643 -0.4259 0.0709 0.040 Uiso 1 1 calc R
H42B H 1.0557 -0.4905 0.1193 0.040 Uiso 1 1 calc R
C15 C 0.9218(3) -0.3055(3) 0.03145(16) 0.0307(6) Uani 1 1 d .
H43A H 0.9696 -0.3543 -0.0081 0.037 Uiso 1 1 calc R
H43B H 0.8877 -0.2171 0.0057 0.037 Uiso 1 1 calc R
C16 C 0.8100(3) -0.3699(3) 0.05991(17) 0.0286(6) Uani 1 1 d .
H44A H 0.7552 -0.3794 0.0149 0.034 Uiso 1 1 calc R
H44B H 0.8428 -0.4569 0.0882 0.034 Uiso 1 1 calc R
C17 C 0.6322(3) -0.3491(2) 0.14497(16) 0.0237(5) Uani 1 1 d .
H45A H 0.6670 -0.4252 0.1833 0.028 Uiso 1 1 calc R
H45B H 0.5827 -0.3781 0.1037 0.028 Uiso 1 1 calc R
C18 C 0.5449(3) -0.2506(3) 0.18518(16) 0.0228(5) Uani 1 1 d .
H46A H 0.5169 -0.1712 0.1480 0.027 Uiso 1 1 calc R
H46B H 0.4667 -0.2850 0.2039 0.027 Uiso 1 1 calc R
C19 C 0.5397(2) -0.1211(2) 0.28699(15) 0.0198(5) Uani 1 1 d .
H47A H 0.4508 -0.1392 0.2960 0.024 Uiso 1 1 calc R
H47B H 0.5335 -0.0376 0.2528 0.024 Uiso 1 1 calc R
C20 C 0.6043(2) -0.1146(2) 0.36343(15) 0.0200(5) Uani 1 1 d .
H48A H 0.5503 -0.0492 0.3913 0.024 Uiso 1 1 calc R
H48B H 0.6127 -0.1992 0.3966 0.024 Uiso 1 1 calc R
C21 C 0.8112(3) -0.1142(2) 0.42215(15) 0.0217(5) Uani 1 1 d .
H49A H 0.7565 -0.0940 0.4674 0.026 Uiso 1 1 calc R
H49B H 0.8803 -0.0608 0.4195 0.026 Uiso 1 1 calc R
C22 C 0.8726(3) -0.2547(3) 0.43488(16) 0.0256(6) Uani 1 1 d .
H50A H 0.9198 -0.2755 0.4860 0.031 Uiso 1 1 calc R
H50B H 0.8049 -0.3092 0.4351 0.031 Uiso 1 1 calc R
C23 C 1.0312(3) -0.4082(3) 0.38462(18) 0.0338(7) Uani 1 1 d .
H51A H 0.9725 -0.4702 0.3787 0.041 Uiso 1 1 calc R
H51B H 1.0706 -0.4282 0.4381 0.041 Uiso 1 1 calc R
C24 C 1.1351(3) -0.4195(3) 0.3249(2) 0.0364(7) Uani 1 1 d .
H52A H 1.1901 -0.3533 0.3284 0.044 Uiso 1 1 calc R
H52B H 1.1909 -0.5057 0.3348 0.044 Uiso 1 1 calc R

loop_
_atom_site_aniso_label
_atom_site_aniso_U_11
_atom_site_aniso_U_22
_atom_site_aniso_U_33
_atom_site_aniso_U_23
_atom_site_aniso_U_13
_atom_site_aniso_U_12
Fe1 0.01626(18) 0.01375(17) 0.01432(17) -0.00228(13) 0.00260(13) -0.00233(13)
K1 0.0198(3) 0.0173(3) 0.0220(3) -0.0048(2) 0.0028(2) -0.0032(2)
F1 0.0356(9) 0.0524(11) 0.0205(8) 0.0003(8) -0.0032(7) -0.0157(8)
F2 0.0295(9) 0.0224(8) 0.0480(11) 0.0068(7) -0.0101(8) -0.0034(7)
F3 0.0248(8) 0.0361(9) 0.0392(9) 0.0049(8) -0.0120(7) -0.0140(7)
F4 0.0339(9) 0.0364(10) 0.0439(10) -0.0210(8) 0.0141(8) -0.0112(7)
F5 0.0208(8) 0.0505(11) 0.0462(11) -0.0094(9) 0.0134(7) -0.0128(8)
F6 0.0464(11) 0.0544(12) 0.0212(8) 0.0036(8) 0.0017(7) -0.0146(9)
F7 0.0328(9) 0.0261(9) 0.0532(11) 0.0060(8) -0.0054(8) -0.0154(7)
F8 0.0331(9) 0.0222(8) 0.0529(11) 0.0045(8) -0.0144(8) -0.0018(7)
F9 0.0502(11) 0.0305(9) 0.0443(11) -0.0177(8) -0.0039(9) -0.0055(8)
F10 0.0302(9) 0.0443(11) 0.0409(10) -0.0160(8) 0.0057(8) 0.0030(8)
F11 0.131(2) 0.0240(9) 0.0384(11) -0.0070(8) -0.0349(13) -0.0152(11)
F12 0.0765(15) 0.0436(11) 0.0206(9) 0.0045(8) 0.0146(9) -0.0013(10)
F13 0.0292(9) 0.0373(9) 0.0310(9) 0.0054(7) -0.0035(7) -0.0177(7)
F14 0.0470(12) 0.0680(14) 0.0553(13) 0.0393(11) -0.0322(10) -0.0311(11)
F15 0.0455(12) 0.0984(19) 0.0460(12) -0.0128(13) 0.0062(10) 0.0329(12)
F16 0.0427(11) 0.0838(16) 0.0400(11) 0.0191(11) -0.0079(9) -0.0412(11)
F17 0.0442(10) 0.0196(8) 0.0264(8) -0.0061(6) -0.0023(7) -0.0098(7)
F18 0.0644(12) 0.0181(8) 0.0319(9) 0.0070(7) -0.0122(8) -0.0082(8)
F19 0.0474(11) 0.0521(12) 0.0300(9) 0.0048(8) 0.0058(8) -0.0267(9)
F20 0.0330(9) 0.0477(11) 0.0352(10) -0.0017(8) -0.0087(8) -0.0088(8)
F21 0.0321(10) 0.0532(12) 0.0513(12) -0.0225(10) 0.0092(8) 0.0041(8)
F22 0.0477(11) 0.0350(10) 0.0384(10) 0.0160(8) 0.0022(8) -0.0040(8)
F23 0.0966(17) 0.0295(10) 0.0438(11) -0.0148(9) 0.0218(11) -0.0250(10)
F24 0.0424(11) 0.0557(12) 0.0420(11) -0.0030(9) 0.0123(8) -0.0263(9)
F25 0.0601(13) 0.0374(11) 0.0375(10) 0.0101(9) -0.0101(9) 0.0094(9)
F26 0.0307(11) 0.0998(19) 0.0599(14) 0.0047(13) -0.0147(10) -0.0139(11)
F27 0.0673(13) 0.0473(11) 0.0251(9) -0.0117(8) -0.0075(9) -0.0033(10)
O1 0.0148(8) 0.0198(9) 0.0242(9) -0.0018(7) 0.0009(7) -0.0040(7)
O2 0.0274(9) 0.0155(8) 0.0153(8) 0.0005(7) -0.0041(7) -0.0044(7)
O3 0.0398(12) 0.0254(10) 0.0296(11) -0.0085(9) 0.0107(9) 0.0023(9)
O4 0.0225(10) 0.0277(10) 0.0349(11) -0.0072(9) -0.0003(8) 0.0011(8)
O5 0.0323(11) 0.0204(9) 0.0325(11) -0.0058(8) 0.0108(8) -0.0044(8)
O6 0.0313(10) 0.0172(9) 0.0222(9) -0.0048(7) 0.0055(8) -0.0079(7)
O7 0.0187(9) 0.0204(9) 0.0201(9) -0.0041(7) 0.0003(7) -0.0038(7)
O8 0.0200(9) 0.0175(8) 0.0154(8) -0.0003(7) 0.0017(7) -0.0055(7)
O9 0.0287(10) 0.0169(9) 0.0261(10) 0.0015(7) -0.0013(8) 0.0005(7)
C1 0.0167(12) 0.0202(12) 0.0213(13) -0.0012(10) -0.0009(10) -0.0050(10)
C2 0.0207(13) 0.0271(14) 0.0280(14) 0.0004(11) -0.0038(11) -0.0076(11)
C3 0.0233(14) 0.0312(15) 0.0262(14) -0.0032(12) 0.0041(11) -0.0097(11)
C4 0.0250(14) 0.0227(14) 0.0358(16) -0.0014(12) -0.0067(12) -0.0054(11)
C5 0.0206(12) 0.0167(12) 0.0167(12) -0.0005(10) -0.0002(10) -0.0041(10)
C6 0.030(2) 0.0215(19) 0.0177(18) -0.0042(15) -0.0008(15) -0.0074(16)
C6' 0.035(6) 0.034(6) 0.025(5) -0.003(5) 0.000(5) -0.011(5)
C7 0.0247(19) 0.021(2) 0.0220(19) 0.0005(16) -0.0028(15) -0.0038(15)
C7' 0.029(6) 0.027(6) 0.021(5) 0.003(5) -0.004(4) -0.007(4)
C8 0.021(2) 0.0201(18) 0.0199(18) 0.0015(14) 0.0007(15) -0.0044(14)
C8' 0.063(10) 0.022(6) 0.026(6) -0.004(4) -0.017(6) -0.007(5)
C9 0.0238(13) 0.0189(12) 0.0180(12) -0.0042(10) 0.0028(10) 0.0000(10)
C10 0.0326(15) 0.0326(15) 0.0215(13) -0.0031(12) 0.0013(11) -0.0090(12)
C11 0.0385(16) 0.0262(14) 0.0273(15) -0.0055(12) 0.0080(12) -0.0099(12)
C12 0.0272(15) 0.0378(17) 0.0294(15) -0.0028(13) -0.0048(12) -0.0003(12)
C13 0.0228(14) 0.0256(14) 0.054(2) -0.0075(14) 0.0095(13) -0.0004(11)
C14 0.0356(16) 0.0223(14) 0.0413(17) -0.0075(13) 0.0158(13) -0.0013(12)
C15 0.0446(17) 0.0267(14) 0.0219(14) -0.0064(11) 0.0112(12) -0.0070(12)
C16 0.0404(16) 0.0236(14) 0.0234(14) -0.0087(11) 0.0046(12) -0.0059(12)
C17 0.0316(14) 0.0183(12) 0.0228(13) -0.0018(10) 0.0000(11) -0.0093(11)
C18 0.0214(13) 0.0245(13) 0.0236(13) -0.0023(11) -0.0031(10) -0.0077(10)
C19 0.0167(12) 0.0201(12) 0.0223(13) -0.0021(10) 0.0039(10) -0.0027(10)
C20 0.0194(12) 0.0203(12) 0.0214(13) -0.0021(10) 0.0072(10) -0.0073(10)
C21 0.0272(14) 0.0234(13) 0.0152(12) -0.0014(10) -0.0013(10) -0.0072(11)
C22 0.0303(14) 0.0255(14) 0.0197(13) 0.0047(11) -0.0014(11) -0.0067(11)
C23 0.0436(18) 0.0182(13) 0.0345(16) 0.0013(12) -0.0134(13) 0.0049(12)
C24 0.0307(16) 0.0284(15) 0.0466(19) -0.0099(14) -0.0124(13) 0.0086(12)

loop_
_atom_type_symbol
_atom_type_description
_atom_type_scat_dispersion_real
_atom_type_scat_dispersion_imag
_atom_type_scat_source
C C 0.0033 0.0016 'International Tables Vol C Tables 4.2.6.8 and 6.1.1.4'
H H 0.0000 0.0000 'International Tables Vol C Tables 4.2.6.8 and 6.1.1.4'
Fe Fe 0.3463 0.8444 'International Tables Vol C Tables 4.2.6.8 and 6.1.1.4'
O O 0.0106 0.0060 'International Tables Vol C Tables 4.2.6.8 and 6.1.1.4'
F F 0.0171 0.0103 'International Tables Vol C Tables 4.2.6.8 and 6.1.1.4'
K K 0.2009 0.2494 'International Tables Vol C Tables 4.2.6.8 and 6.1.1.4'

loop_
_geom_angle_atom_site_label_1
_geom_angle_atom_site_label_2
_geom_angle_atom_site_label_3
_geom_angle
O3 Fe1 O1 136.41(9)
O3 Fe1 O2 121.83(9)
O1 Fe1 O2 100.90(7)
O3 Fe1 O8 93.13(8)
O1 Fe1 O8 87.20(7)
O2 Fe1 O8 99.87(7)
O3 Fe1 K1 149.12(7)
O1 Fe1 K1 60.16(5)
O2 Fe1 K1 59.29(5)
O8 Fe1 K1 58.38(5)
O6 K1 O5 61.17(6)
O6 K1 O7 60.31(5)
O5 K1 O7 120.26(6)
O6 K1 F4 129.59(5)
O5 K1 F4 72.62(5)
O7 K1 F4 165.12(5)
O6 K1 O9 129.71(6)
O5 K1 O9 117.16(6)
O7 K1 O9 91.77(5)
F4 K1 O9 87.98(6)
O6 K1 O4 95.45(6)
O5 K1 O4 58.56(6)
O7 K1 O4 116.94(6)
F4 K1 O4 75.41(6)
O9 K1 O4 58.78(6)
O6 K1 O8 118.21(5)
O5 K1 O8 175.42(5)
O7 K1 O8 58.33(5)
F4 K1 O8 109.44(5)
O9 K1 O8 59.33(5)
O4 K1 O8 117.62(5)
O6 K1 O2 91.99(5)
O5 K1 O2 118.53(6)
O7 K1 O2 74.45(5)
F4 K1 O2 93.06(5)
O9 K1 O2 121.76(5)
O4 K1 O2 168.47(6)
O8 K1 O2 65.75(5)
O6 K1 O1 152.58(5)
O5 K1 O1 124.87(5)
O7 K1 O1 112.46(5)
F4 K1 O1 53.25(5)
O9 K1 O1 74.22(5)
O4 K1 O1 110.31(5)
O8 K1 O1 58.04(5)
O2 K1 O1 61.14(5)
O6 K1 F10 76.97(5)
O5 K1 F10 70.41(5)
O7 K1 F10 106.58(5)
F4 K1 F10 69.25(5)
O9 K1 F10 153.21(5)
O4 K1 F10 124.33(5)
O8 K1 F10 114.08(5)
O2 K1 F10 49.14(4)
O1 K1 F10 80.70(5)
O6 K1 Fe1 122.97(4)
O5 K1 Fe1 144.76(4)
O7 K1 Fe1 80.64(4)
F4 K1 Fe1 84.48(4)
O9 K1 Fe1 87.63(4)
O4 K1 Fe1 140.77(4)
O8 K1 Fe1 39.75(3)
O2 K1 Fe1 34.93(3)
O1 K1 Fe1 34.52(3)
F10 K1 Fe1 76.63(3)
C3 F4 K1 127.43(15)
C6' F10 C6 45.4(5)
C6' F10 K1 119.2(5)
C6 F10 K1 109.44(18)
C6 F11 C7' 73.8(4)
C6 F12 C6' 41.1(5)
C7' F13 C7 46.9(5)
C7 F14 C7' 42.9(4)
C7 F15 C8' 72.4(4)
C8 F16 C6' 74.1(4)
C8 F17 C8' 45.2(6)
C8 F18 C8' 43.5(6)
C1 O1 Fe1 143.35(16)
C1 O1 K1 124.91(14)
Fe1 O1 K1 85.31(6)
C5 O2 Fe1 134.65(15)
C5 O2 K1 133.80(15)
Fe1 O2 K1 85.79(6)
C9 O3 Fe1 154.54(19)
C24 O4 C13 112.4(2)
C24 O4 K1 115.72(15)
C13 O4 K1 111.93(16)
C15 O5 C14 113.0(2)
C15 O5 K1 110.36(15)
C14 O5 K1 119.14(16)
C16 O6 C17 112.1(2)
C16 O6 K1 117.39(16)
C17 O6 K1 114.23(14)
C19 O7 C18 111.13(19)
C19 O7 K1 113.86(14)
C18 O7 K1 114.30(14)
C20 O8 C21 110.66(18)
C20 O8 Fe1 120.20(14)
C21 O8 Fe1 114.37(14)
C20 O8 K1 115.52(13)
C21 O8 K1 111.31(14)
Fe1 O8 K1 81.87(5)
C22 O9 C23 112.1(2)
C22 O9 K1 118.16(15)
C23 O9 K1 115.56(16)
O1 C1 C4 112.7(2)
O1 C1 C3 109.5(2)
C4 C1 C3 108.6(2)
O1 C1 C2 109.6(2)
C4 C1 C2 108.2(2)
C3 C1 C2 108.1(2)
F1 C2 F2 107.2(2)
F1 C2 F3 107.2(2)
F2 C2 F3 107.3(2)
F1 C2 C1 110.9(2)
F2 C2 C1 110.7(2)
F3 C2 C1 113.3(2)
F6 C3 F5 107.6(2)
F6 C3 F4 107.0(2)
F5 C3 F4 107.0(2)
F6 C3 C1 110.8(2)
F5 C3 C1 113.6(2)
F4 C3 C1 110.5(2)
F8 C4 F9 106.8(2)
F8 C4 F7 107.5(2)
F9 C4 F7 107.5(2)
F8 C4 C1 110.7(2)
F9 C4 C1 111.0(2)
F7 C4 C1 113.1(2)
O2 C5 C6' 107.9(5)
O2 C5 C7 109.8(2)
C6' C5 C7 137.6(5)
O2 C5 C8' 112.4(4)
C6' C5 C8' 110.0(7)
C7 C5 C8' 72.1(6)
O2 C5 C8 112.1(2)
C6' C5 C8 73.7(5)
C7 C5 C8 108.2(2)
C8' C5 C8 39.0(5)
O2 C5 C6 110.0(2)
C6' C5 C6 38.3(5)
C7 C5 C6 108.9(2)
C8' C5 C6 134.0(5)
C8 C5 C6 107.6(2)
O2 C5 C7' 110.7(4)
C6' C5 C7' 108.6(6)
C7 C5 C7' 39.0(4)
C8' C5 C7' 107.2(6)
C8 C5 C7' 133.8(4)
C6 C5 C7' 72.4(5)
C6' C6 F12 78.6(7)
C6' C6 F10 63.8(7)
F12 C6 F10 106.2(3)
C6' C6 F11 169.5(7)
F12 C6 F11 111.7(3)
F10 C6 F11 110.2(3)
C6' C6 C5 68.8(7)
F12 C6 C5 112.3(3)
F10 C6 C5 109.3(3)
F11 C6 C5 107.1(3)
C6' C6 C7' 119.6(8)
F12 C6 C7' 105.1(4)
F10 C6 C7' 148.5(4)
F11 C6 C7' 60.4(4)
C5 C6 C7' 53.9(4)
C6 C6' F10 70.8(8)
C6 C6' F12 60.3(6)
F10 C6' F12 100.3(7)
C6 C6' C5 72.9(7)
F10 C6' C5 115.6(8)
F12 C6' C5 105.3(7)
C6 C6' F16 165.3(11)
F10 C6' F16 123.5(8)
F12 C6' F16 115.5(7)
C5 C6' F16 96.0(6)
C6 C6' C8 120.5(9)
F10 C6' C8 152.6(8)
F12 C6' C8 107.0(6)
C5 C6' C8 54.0(4)
F16 C6' C8 45.5(3)
C7' C7 F13 66.2(6)
C7' C7 F14 73.6(6)
F13 C7 F14 104.5(3)
C7' C7 F15 174.9(6)
F13 C7 F15 110.3(3)
F14 C7 F15 111.3(3)
C7' C7 C5 71.5(6)
F13 C7 C5 112.5(3)
F14 C7 C5 111.1(3)
F15 C7 C5 107.3(3)
C7' C7 C8' 119.9(8)
F13 C7 C8' 153.3(4)
F14 C7 C8' 102.1(4)
F15 C7 C8' 61.3(5)
C5 C7 C8' 54.0(5)
C7 C7' F13 66.8(7)
C7 C7' F14 63.5(6)
F13 C7' F14 99.5(7)
C7 C7' C5 69.4(6)
F13 C7' C5 111.6(7)
F14 C7' C5 104.9(7)
C7 C7' F11 163.2(9)
F13 C7' F11 120.6(7)
F14 C7' F11 125.3(7)
C5 C7' F11 93.8(6)
C7 C7' C6 119.5(8)
F13 C7' C6 148.9(7)
F14 C7' C6 110.5(6)
C5 C7' C6 53.7(3)
F11 C7' C6 45.7(3)
C8' C8 F17 68.7(6)
C8' C8 F18 71.3(7)
F17 C8 F18 105.4(3)
C8' C8 F16 177.6(7)
F17 C8 F16 110.5(3)
F18 C8 F16 111.0(3)
C8' C8 C5 70.0(6)
F17 C8 C5 109.6(3)
F18 C8 C5 111.8(3)
F16 C8 C5 108.4(3)
C8' C8 C6' 118.8(8)
F17 C8 C6' 144.4(4)
F18 C8 C6' 109.9(4)
F16 C8 C6' 60.4(4)
C5 C8 C6' 52.3(4)
C8 C8' F17 66.2(7)
C8 C8' F18 65.1(8)
F17 C8' F18 100.9(8)
C8 C8' C5 71.0(8)
F17 C8' C5 108.8(8)
F18 C8' C5 109.1(9)
C8 C8' F15 164.9(10)
F17 C8' F15 118.9(9)
F18 C8' F15 124.2(8)
C5 C8' F15 94.0(7)
C8 C8' C7 121.0(9)
F17 C8' C7 146.4(8)
F18 C8' C7 111.9(6)
C5 C8' C7 53.9(4)
F15 C8' C7 46.3(4)
O3 C9 C11 111.7(2)
O3 C9 C12 111.6(2)
C11 C9 C12 109.3(2)
O3 C9 C10 107.1(2)
C11 C9 C10 108.3(2)
C12 C9 C10 108.6(2)
F20 C10 F19 106.9(2)
F20 C10 F21 106.6(2)
F19 C10 F21 108.0(2)
F20 C10 C9 111.4(2)
F19 C10 C9 110.4(2)
F21 C10 C9 113.2(2)
F24 C11 F22 106.8(2)
F24 C11 F23 106.6(2)
F22 C11 F23 108.2(2)
F24 C11 C9 110.5(2)
F22 C11 C9 111.1(2)
F23 C11 C9 113.3(2)
F26 C12 F25 106.5(2)
F26 C12 F27 109.1(3)
F25 C12 F27 105.7(3)
F26 C12 C9 110.3(2)
F25 C12 C9 110.8(2)
F27 C12 C9 114.2(2)
O4 C13 C14 108.3(2)
O5 C14 C13 108.6(2)
O5 C15 C16 112.0(2)
O6 C16 C15 108.0(2)
O6 C17 C18 108.6(2)
O7 C18 C17 108.7(2)
O7 C19 C20 108.6(2)
O8 C20 C19 110.37(19)
O8 C21 C22 112.2(2)
O9 C22 C21 108.5(2)
O9 C23 C24 108.5(2)
O4 C24 C23 109.1(2)

loop_
_geom_bond_atom_site_label_1
_geom_bond_atom_site_label_2
_geom_bond_distance
Fe1 O3 1.8748(19)
Fe1 O1 1.9595(17)
Fe1 O2 1.9782(17)
Fe1 O8 2.2260(17)
Fe1 K1 3.4459(7)
K1 O6 2.7874(19)
K1 O5 2.832(2)
K1 O7 2.8514(18)
K1 F4 2.8558(18)
K1 O9 2.8652(19)
K1 O4 2.8685(19)
K1 O8 2.9642(18)
K1 O2 2.9706(18)
K1 O1 2.9992(19)
K1 F10 3.345(2)
F1 C2 1.333(3)
F2 C2 1.334(3)
F3 C2 1.341(3)
F4 C3 1.338(3)
F5 C3 1.335(3)
F6 C3 1.334(3)
F7 C4 1.342(3)
F8 C4 1.331(3)
F9 C4 1.337(4)
F10 C6' 1.281(12)
F10 C6 1.348(4)
F11 C6 1.382(4)
F11 C7' 1.679(12)
F12 C6 1.343(4)
F12 C6' 1.516(11)
F13 C7' 1.307(11)
F13 C7 1.313(4)
F14 C7 1.374(4)
F14 C7' 1.472(10)
F15 C7 1.384(5)
F15 C8' 1.680(16)
F16 C8 1.373(5)
F16 C6' 1.676(12)
F17 C8 1.340(4)
F17 C8' 1.365(11)
F18 C8 1.368(4)
F18 C8' 1.429(12)
F19 C10 1.341(3)
F20 C10 1.325(3)
F21 C10 1.340(3)
F22 C11 1.332(4)
F23 C11 1.337(3)
F24 C11 1.329(3)
F25 C12 1.328(4)
F26 C12 1.328(4)
F27 C12 1.333(4)
O1 C1 1.347(3)
O2 C5 1.352(3)
O3 C9 1.343(3)
O4 C24 1.423(4)
O4 C13 1.425(4)
O5 C15 1.428(4)
O5 C14 1.429(3)
O6 C16 1.421(3)
O6 C17 1.427(3)
O7 C19 1.428(3)
O7 C18 1.430(3)
O8 C20 1.453(3)
O8 C21 1.457(3)
O9 C22 1.419(3)
O9 C23 1.427(3)
C1 C4 1.560(4)
C1 C3 1.560(4)
C1 C2 1.561(4)
C5 C6' 1.528(11)
C5 C7 1.551(4)
C5 C8' 1.553(12)
C5 C8 1.562(4)
C5 C6 1.566(4)
C5 C7' 1.571(10)
C6 C6' 1.016(12)
C6 C7' 1.854(11)
C6' C8 1.852(12)
C7 C7' 1.044(12)
C7 C8' 1.826(13)
C8 C8' 1.039(15)
C9 C11 1.554(4)
C9 C12 1.554(4)
C9 C10 1.561(4)
C13 C14 1.494(5)
C15 C16 1.506(4)
C17 C18 1.503(4)
C19 C20 1.495(4)
C21 C22 1.505(4)
C23 C24 1.496(5)
